data_4329417
loop_
_publ_author_name
'Marine Perrier'
'J\^er\^ome Long'
'Filipe A. Almeida Paz'
'Yannick Guari'
'Joulia Larionova'

_publ_contact_author_address
; Institut Charles Gerhardt Montpellier
  UMR 5253
  Chimie Moleculaire et Organisation du Solide
  Universite Montpellier II
  Place E. Bataillon
  34095 Montpellier cedex 5
  France
;
_publ_contact_author_email joulia@univ-montp2.fr
_publ_contact_author_name 'Professor Joulia Larionova'
_publ_section_title
;
 Peculiar Field-Dependent Magnetic Behavior of Cyano-Bridged Coordination
 Polymer Er(H2O)4[W(CN)8]
;
_journal_name_full 'Inorganic Chemistry'
_journal_page_first 6425
_journal_page_last 6427
_journal_paper_doi 10.1021/ic2024988
_journal_volume 51
_journal_year 2012
_chemical_formula_moiety 'C8 H8 Er Mo N8 O4'
_chemical_formula_sum 'C8 H8 Er Mo N8 O4'
_chemical_formula_weight 543.42
_chemical_name_systematic
; 
 ? 
;
_space_group_IT_number 129
_symmetry_cell_setting tetragonal
_symmetry_space_group_name_Hall '-P 4a 2a'
_symmetry_space_group_name_H-M 'P 4/n m m :2'
_atom_sites_solution_hydrogens geom
_atom_sites_solution_primary direct
_atom_sites_solution_secondary difmap
_audit_creation_date '27 October 2011'
_audit_creation_method 'SHELXL-97, manual editing plus enCIFer'
_cell_angle_alpha 90.00
_cell_angle_beta 90.00
_cell_angle_gamma 90.00
_cell_formula_units_Z 2
_cell_length_a 10.46550(10)
_cell_length_b 10.46550(10)
_cell_length_c 7.75990(10)
_cell_measurement_reflns_used 32330
_cell_measurement_temperature 173(2)
_cell_measurement_theta_max 37.4113
_cell_measurement_theta_min 4.3457
_cell_volume 849.916(16)
_computing_cell_refinement
;
CrysAlisPro, Oxford Diffraction Ltd.,
Version 1.171.34.40 (release 27-08-2010 CrysAlis171 .NET)
(compiled Aug 27 2010,11:50:40)
;
_computing_data_collection
;
CrysAlisPro, Oxford Diffraction Ltd.,
Version 1.171.34.40 (release 27-08-2010 CrysAlis171 .NET)
(compiled Aug 27 2010,11:50:40)
;
_computing_data_reduction
;
CrysAlisPro, Oxford Diffraction Ltd.,
Version 1.171.34.40 (release 27-08-2010 CrysAlis171 .NET)
(compiled Aug 27 2010,11:50:40)
;
_computing_molecular_graphics 'DIAMOND (Brandenburg, 2009)'
_computing_publication_material 'SHELXTL (Sheldrick, 2008)'
_computing_structure_refinement 'SHELXTL (Sheldrick, 2008)'
_computing_structure_solution 'SHELXTL (Sheldrick, 2008)'
_diffrn_ambient_temperature 173.0
_diffrn_detector_area_resol_mean 8.4205
_diffrn_measured_fraction_theta_full 0.991
_diffrn_measured_fraction_theta_max 0.991
_diffrn_measurement_device_type 'Xcalibur, Sapphire2, large Be window'
_diffrn_measurement_method '\w scans'
_diffrn_radiation_monochromator graphite
_diffrn_radiation_source 'Enhance (Mo) X-ray Source'
_diffrn_radiation_type 'Mo K\a'
_diffrn_radiation_wavelength 0.7107
_diffrn_reflns_av_R_equivalents 0.0364
_diffrn_reflns_av_sigmaI/netI 0.0092
_diffrn_reflns_limit_h_max 17
_diffrn_reflns_limit_h_min -17
_diffrn_reflns_limit_k_max 17
_diffrn_reflns_limit_k_min -17
_diffrn_reflns_limit_l_max 13
_diffrn_reflns_limit_l_min -13
_diffrn_reflns_number 48182
_diffrn_reflns_theta_full 37.50
_diffrn_reflns_theta_max 37.50
_diffrn_reflns_theta_min 4.70
_diffrn_standards_number 0
_exptl_absorpt_coefficient_mu 5.667
_exptl_absorpt_correction_T_max 0.5745
_exptl_absorpt_correction_T_min 0.3969
_exptl_absorpt_correction_type multi-scan
_exptl_absorpt_process_details
;
CrysAlisPro, Oxford Diffraction Ltd.,
Version 1.171.34.40 (release 27-08-2010 CrysAlis171 .NET)
(compiled Aug 27 2010,11:50:40)
empirical absorption correction using spherical harmonics,
implemented in SCALE3 ABSPACK scaling algorithm.
;
_exptl_crystal_colour Yellow
_exptl_crystal_density_diffrn 2.123
_exptl_crystal_description Block
_exptl_crystal_F_000 508
_exptl_crystal_size_max 0.20
_exptl_crystal_size_mid 0.17
_exptl_crystal_size_min 0.11
_refine_diff_density_max 1.022
_refine_diff_density_min -2.065
_refine_diff_density_rms 0.181
_refine_ls_extinction_method none
_refine_ls_goodness_of_fit_ref 1.183
_refine_ls_hydrogen_treatment mixed
_refine_ls_matrix_type full
_refine_ls_number_parameters 39
_refine_ls_number_reflns 1278
_refine_ls_number_restraints 1
_refine_ls_restrained_S_all 1.184
_refine_ls_R_factor_all 0.0174
_refine_ls_R_factor_gt 0.0168
_refine_ls_shift/su_max 0.000
_refine_ls_shift/su_mean 0.000
_refine_ls_structure_factor_coef Fsqd
_refine_ls_weighting_details 'calc w=1/[\s^2^(Fo^2^)+(0.0223P)^2^+0.7306P] where P=(Fo^2^+2Fc^2^)/3'
_refine_ls_weighting_scheme calc
_refine_ls_wR_factor_gt 0.0420
_refine_ls_wR_factor_ref 0.0423
_reflns_number_gt 1259
_reflns_number_total 1278
_reflns_threshold_expression I>2\s(I)
_cod_data_source_file ic2024988_si_003.cif
_cod_data_source_block 2
_cod_original_cell_volume 849.92(2)
_cod_original_sg_symbol_H-M 'P 4/n m m'
_cod_database_code 4329417

loop_
_symmetry_equiv_pos_as_xyz
'x, y, z'
'-x+1/2, -y+1/2, z'
'-y+1/2, x, z'
'y, -x+1/2, z'
'-x, y+1/2, -z'
'x+1/2, -y, -z'
'y+1/2, x+1/2, -z'
'-y, -x, -z'
'-x, -y, -z'
'x-1/2, y-1/2, -z'
'y-1/2, -x, -z'
'-y, x-1/2, -z'
'x, -y-1/2, z'
'-x-1/2, y, z'
'-y-1/2, -x-1/2, z'
'y, x, z'

loop_
_atom_site_label
_atom_site_type_symbol
_atom_site_fract_x
_atom_site_fract_y
_atom_site_fract_z
_atom_site_U_iso_or_equiv
_atom_site_adp_type
_atom_site_occupancy
_atom_site_symmetry_multiplicity
_atom_site_calc_flag
_atom_site_refinement_flags
Er1 Er 0.2500 0.2500 0.789120(17) 0.00608(4) Uani 1 8 d S
O1W O 0.11551(12) 0.38449(12) 0.9515(2) 0.0236(3) Uani 1 2 d SD
H1X H 0.158(2) 0.4499(18) 1.009(3) 0.035 Uiso 1 1 d D
Mo1 Mo 0.2500 0.7500 0.5000 0.00577(5) Uani 1 8 d S
N1 N 0.2500 0.44874(16) 0.6303(2) 0.0171(3) Uani 1 2 d S
C1 C 0.2500 0.55297(17) 0.5808(2) 0.0137(3) Uani 1 2 d S
N2 N 0.2500 0.9334(2) 0.1533(3) 0.0293(5) Uani 1 2 d S
C2 C 0.2500 0.86994(19) 0.2744(2) 0.0154(3) Uani 1 2 d S

loop_
_atom_site_aniso_label
_atom_site_aniso_U_11
_atom_site_aniso_U_22
_atom_site_aniso_U_33
_atom_site_aniso_U_23
_atom_site_aniso_U_13
_atom_site_aniso_U_12
Er1 0.00547(5) 0.00547(5) 0.00730(6) 0.000 0.000 0.000
O1W 0.0214(4) 0.0214(4) 0.0278(8) -0.0123(4) 0.0123(4) -0.0043(5)
Mo1 0.00578(6) 0.00578(6) 0.00575(10) 0.000 0.000 0.000
N1 0.0200(7) 0.0120(6) 0.0193(7) 0.0052(5) 0.000 0.000
C1 0.0175(7) 0.0102(6) 0.0135(6) 0.0029(5) 0.000 0.000
N2 0.0503(14) 0.0190(8) 0.0186(8) 0.0089(7) 0.000 0.000
C2 0.0225(8) 0.0114(7) 0.0124(7) 0.0020(5) 0.000 0.000

loop_
_atom_type_symbol
_atom_type_description
_atom_type_scat_dispersion_real
_atom_type_scat_dispersion_imag
_atom_type_scat_source
C C 0.0033 0.0016 'International Tables Vol C Tables 4.2.6.8 and 6.1.1.4'
N N 0.0061 0.0033 'International Tables Vol C Tables 4.2.6.8 and 6.1.1.4'
Mo Mo -1.6832 0.6857 'International Tables Vol C Tables 4.2.6.8 and 6.1.1.4'
Er Er -0.2586 4.9576 'International Tables Vol C Tables 4.2.6.8 and 6.1.1.4'
O O 0.0106 0.0060 'International Tables Vol C Tables 4.2.6.8 and 6.1.1.4'
H H 0.0000 0.0000 'International Tables Vol C Tables 4.2.6.8 and 6.1.1.4'

loop_
_geom_angle_atom_site_label_1
_geom_angle_atom_site_label_2
_geom_angle_atom_site_label_3
_geom_angle
_geom_angle_site_symmetry_1
_geom_angle_site_symmetry_3
O1W Er1 O1W 115.33(10) 4 3
O1W Er1 O1W 73.38(5) 4 .
O1W Er1 O1W 73.38(5) 3 .
O1W Er1 O1W 73.38(5) 4 2
O1W Er1 O1W 73.38(5) 3 2
O1W Er1 O1W 115.33(10) . 2
O1W Er1 N1 141.873(14) 4 3
O1W Er1 N1 76.03(5) 3 3
O1W Er1 N1 76.03(5) . 3
O1W Er1 N1 141.873(14) 2 3
O1W Er1 N1 141.873(14) 4 2
O1W Er1 N1 76.03(5) 3 2
O1W Er1 N1 141.873(14) . 2
O1W Er1 N1 76.03(5) 2 2
N1 Er1 N1 74.94(4) 3 2
O1W Er1 N1 76.03(5) 4 4
O1W Er1 N1 141.873(14) 3 4
O1W Er1 N1 141.873(14) . 4
O1W Er1 N1 76.03(5) 2 4
N1 Er1 N1 118.72(9) 3 4
N1 Er1 N1 74.94(4) 2 4
O1W Er1 N1 76.03(5) 4 .
O1W Er1 N1 141.873(14) 3 .
O1W Er1 N1 76.03(5) . .
O1W Er1 N1 141.873(14) 2 .
N1 Er1 N1 74.94(4) 3 .
N1 Er1 N1 118.72(9) 2 .
N1 Er1 N1 74.94(4) 4 .
Er1 O1W H1X 114.5(16) . .
C2 Mo1 C2 131.33(7) 2_565 12_666
C2 Mo1 C2 71.28(10) 2_565 .
C2 Mo1 C2 131.33(7) 12_666 .
C2 Mo1 C2 131.33(7) 2_565 11_566
C2 Mo1 C2 71.28(10) 12_666 11_566
C2 Mo1 C2 131.33(7) . 11_566
C2 Mo1 C1 76.32(4) 2_565 11_566
C2 Mo1 C1 71.28(7) 12_666 11_566
C2 Mo1 C1 76.32(4) . 11_566
C2 Mo1 C1 142.56(7) 11_566 11_566
C2 Mo1 C1 142.56(7) 2_565 2_565
C2 Mo1 C1 76.32(4) 12_666 2_565
C2 Mo1 C1 71.28(7) . 2_565
C2 Mo1 C1 76.32(4) 11_566 2_565
C1 Mo1 C1 94.86(3) 11_566 2_565
C2 Mo1 C1 71.28(7) 2_565 .
C2 Mo1 C1 76.32(4) 12_666 .
C2 Mo1 C1 142.56(7) . .
C2 Mo1 C1 76.32(4) 11_566 .
C1 Mo1 C1 94.86(3) 11_566 .
C1 Mo1 C1 146.17(10) 2_565 .
C2 Mo1 C1 76.32(4) 2_565 12_666
C2 Mo1 C1 142.56(7) 12_666 12_666
C2 Mo1 C1 76.32(4) . 12_666
C2 Mo1 C1 71.28(7) 11_566 12_666
C1 Mo1 C1 146.17(10) 11_566 12_666
C1 Mo1 C1 94.86(3) 2_565 12_666
C1 Mo1 C1 94.86(3) . 12_666
C1 N1 Er1 168.76(16) . .
N1 C1 Mo1 177.51(16) . .
N2 C2 Mo1 179.62(19) . .

loop_
_geom_bond_atom_site_label_1
_geom_bond_atom_site_label_2
_geom_bond_distance
_geom_bond_site_symmetry_2
Er1 O1W 2.3557(16) 4
Er1 O1W 2.3557(16) 3
Er1 O1W 2.3557(15) .
Er1 O1W 2.3557(15) 2
Er1 N1 2.4175(16) 3
Er1 N1 2.4175(16) 2
Er1 N1 2.4175(17) 4
Er1 N1 2.4175(16) .
O1W H1X 0.930(10) .
Mo1 C2 2.1542(18) 2_565
Mo1 C2 2.1542(18) 12_666
Mo1 C2 2.1542(18) .
Mo1 C2 2.1542(18) 11_566
Mo1 C1 2.1553(17) 11_566
Mo1 C1 2.1553(17) 2_565
Mo1 C1 2.1553(17) .
Mo1 C1 2.1553(17) 12_666
N1 C1 1.157(2) .
N2 C2 1.151(3) .

loop_
_geom_hbond_atom_site_label_D
_geom_hbond_atom_site_label_H
_geom_hbond_atom_site_label_A
_geom_hbond_distance_DH
_geom_hbond_distance_HA
_geom_hbond_distance_DA
_geom_hbond_angle_DHA
_geom_hbond_site_symmetry_A
O1W H1X N2 0.930(10) 1.916(10) 2.8397(19) 172(2) 2_566

loop_
_geom_torsion_atom_site_label_1
_geom_torsion_atom_site_label_2
_geom_torsion_atom_site_label_3
_geom_torsion_atom_site_label_4
_geom_torsion
_geom_torsion_site_symmetry_1
O1W Er1 N1 C1 -38.00(3) 4
O1W Er1 N1 C1 75.40(9) 3
O1W Er1 N1 C1 38.00(3) .
O1W Er1 N1 C1 -75.40(9) 2
N1 Er1 N1 C1 117.01(3) 3
N1 Er1 N1 C1 180.000(3) 2
N1 Er1 N1 C1 -117.01(3) 4
